data_4334642
loop_
_publ_author_name
'Catarina V. Esteves'
'Pedro Lamosa'
'Rita Delgado'
'Judite Costa'
'Pauline D\'esog\`ere'
'Yoann Rousselin'
'Christine Goze'
'Franck Denat'

_publ_contact_author_address
;
Institut de Chimie Molculaire de lUniversit de Bourgogne
UMR CNRS 6302
Universit de Bourgogne
9, Av. Alain Savary
21078 Dijon
France
;
_publ_contact_author_email Yoann.Rousselin@u-bourgogne.fr
_publ_contact_author_fax '+33 (0)3 80 39 38 35'
_publ_contact_author_name 'Yoann Rousselin'
_publ_contact_author_phone '+33 (0)3 80 39 38 35'
_publ_section_title
;
 Remarkable Inertness of Copper(II) Chelates of Cyclen-Based Macrobicycles
 with Two trans-N-Acetate Arms
;
_journal_name_full 'Inorganic Chemistry'
_journal_page_first 5138
_journal_page_last 5153
_journal_paper_doi 10.1021/ic400015v
_journal_volume 52
_journal_year 2013
_chemical_formula_moiety 'C26 H32 Cu N4 O5, 2(Cl O4)'
_chemical_formula_sum 'C26 H32 Cl2 Cu N4 O13'
_chemical_formula_weight 743.00
_space_group_IT_number 14
_symmetry_cell_setting monoclinic
_symmetry_space_group_name_Hall '-P 2ybc'
_symmetry_space_group_name_H-M 'P 1 21/c 1'
_atom_sites_solution_hydrogens geom
_atom_sites_solution_primary direct
_atom_sites_solution_secondary difmap
_audit_creation_method SHELXL-97
_audit_update_record
;
2012-10-25 # Formatted by publCIF
;
_cell_angle_alpha 90.00
_cell_angle_beta 132.3410(10)
_cell_angle_gamma 90.00
_cell_formula_units_Z 4
_cell_length_a 9.9335(2)
_cell_length_b 26.1852(6)
_cell_length_c 14.6608(2)
_cell_measurement_reflns_used 6472
_cell_measurement_temperature 115(2)
_cell_measurement_theta_max 27.485
_cell_measurement_theta_min 0.998
_cell_volume 2818.69(10)
_computing_cell_refinement 'HKL Scalepack (Otwinowski & Minor 1997)'
_computing_data_collection 'Nonius (1998). COLLECT. Nonius BV, Delft, The Netherlands.'
_computing_data_reduction 'HKL Denzo and Scalepack (Otwinowski & Minor 1997)'
_computing_molecular_graphics 'ORTEP3 (Farrugia,1997)'
_computing_publication_material 'WinGX publication routines (Farrugia, 1999)'
_computing_structure_refinement 'SHELXL-97 (Sheldrick, 1997)'
_computing_structure_solution 'SUPERFLIP (Palatinus et al., 2007)'
_diffrn_ambient_temperature 115(2)
_diffrn_measured_fraction_theta_full 0.995
_diffrn_measured_fraction_theta_max 0.995
_diffrn_measurement_device_type 'Nonius Kappa Apex II'
_diffrn_measurement_method 'CCD rotation images, thick slices'
_diffrn_radiation_monochromator graphite
_diffrn_radiation_source 'fine-focus sealed tube'
_diffrn_radiation_type MoK\a
_diffrn_radiation_wavelength 0.71073
_diffrn_reflns_av_R_equivalents 0.0288
_diffrn_reflns_av_sigmaI/netI 0.0350
_diffrn_reflns_limit_h_max 12
_diffrn_reflns_limit_h_min -12
_diffrn_reflns_limit_k_max 34
_diffrn_reflns_limit_k_min -32
_diffrn_reflns_limit_l_max 19
_diffrn_reflns_limit_l_min -19
_diffrn_reflns_number 12278
_diffrn_reflns_theta_full 27.52
_diffrn_reflns_theta_max 27.52
_diffrn_reflns_theta_min 2.57
_exptl_absorpt_coefficient_mu 1.044
_exptl_absorpt_correction_type none
_exptl_crystal_colour 'light blue'
_exptl_crystal_density_diffrn 1.751
_exptl_crystal_description Prism
_exptl_crystal_F_000 1532
_exptl_crystal_size_max 0.25
_exptl_crystal_size_mid 0.12
_exptl_crystal_size_min 0.07
_refine_diff_density_max 0.737
_refine_diff_density_min -0.690
_refine_diff_density_rms 0.085
_refine_ls_extinction_method none
_refine_ls_goodness_of_fit_ref 1.067
_refine_ls_hydrogen_treatment noref
_refine_ls_matrix_type full
_refine_ls_number_constraints 12
_refine_ls_number_parameters 412
_refine_ls_number_reflns 6438
_refine_ls_number_restraints 3
_refine_ls_restrained_S_all 1.067
_refine_ls_R_factor_all 0.0533
_refine_ls_R_factor_gt 0.0440
_refine_ls_shift/su_max 0.004
_refine_ls_shift/su_mean 0.000
_refine_ls_structure_factor_coef Fsqd
_refine_ls_weighting_details 'calc w=1/[\s^2^(Fo^2^)+(0.0195P)^2^+7.5077P] where P=(Fo^2^+2Fc^2^)/3'
_refine_ls_weighting_scheme calc
_refine_ls_wR_factor_gt 0.0912
_refine_ls_wR_factor_ref 0.0966
_reflns_number_gt 5583
_reflns_number_total 6438
_reflns_threshold_expression >2sigma(I)
_cod_data_source_file ic400015v_si_002.cif
_cod_data_source_block 11pd338cu
_cod_original_cell_volume 2818.69(9)
_cod_original_sg_symbol_H-M 'P 21/c'
_cod_database_code 4334642

loop_
_symmetry_equiv_pos_as_xyz
'x, y, z'
'-x, y+1/2, -z+1/2'
'-x, -y, -z'
'x, -y-1/2, z-1/2'

loop_
_atom_site_label
_atom_site_type_symbol
_atom_site_fract_x
_atom_site_fract_y
_atom_site_fract_z
_atom_site_U_iso_or_equiv
_atom_site_adp_type
_atom_site_occupancy
_atom_site_symmetry_multiplicity
_atom_site_calc_flag
_atom_site_refinement_flags
_atom_site_disorder_assembly
_atom_site_disorder_group
C1 C 0.3597(4) 0.84940(10) 0.7467(2) 0.0170(5) Uani 1 1 d . . .
H1A H 0.3562 0.8126 0.7297 0.020 Uiso 1 1 calc R . .
H1B H 0.2340 0.8607 0.7029 0.020 Uiso 1 1 calc R . .
C2 C 0.4804(3) 0.85782(11) 0.8847(2) 0.0167(5) Uani 1 1 d . . .
H2A H 0.4683 0.8937 0.8998 0.020 Uiso 1 1 calc R . .
H2B H 0.4385 0.8355 0.9159 0.020 Uiso 1 1 calc R . .
C3 C 0.7217(4) 0.79145(10) 0.9929(2) 0.0169(5) Uani 1 1 d . . .
H3A H 0.6467 0.7791 1.0103 0.020 Uiso 1 1 calc R . .
H3B H 0.8513 0.7885 1.0699 0.020 Uiso 1 1 calc R . .
C4 C 0.6869(4) 0.75784(10) 0.8943(3) 0.0178(5) Uani 1 1 d . . .
H4A H 0.7267 0.7224 0.9251 0.021 Uiso 1 1 calc R . .
H4B H 0.5552 0.7573 0.8197 0.021 Uiso 1 1 calc R . .
C5 C 0.7177(4) 0.76664(10) 0.7379(2) 0.0175(5) Uani 1 1 d . . .
H5A H 0.5831 0.7650 0.6788 0.021 Uiso 1 1 calc R . .
H5B H 0.7639 0.7330 0.7387 0.021 Uiso 1 1 calc R . .
C6 C 0.7773(4) 0.80779(10) 0.6987(2) 0.0179(5) Uani 1 1 d . . .
H6A H 0.9117 0.8071 0.7542 0.021 Uiso 1 1 calc R . .
H6B H 0.7247 0.8006 0.6138 0.021 Uiso 1 1 calc R . .
C7 C 0.5265(4) 0.87267(11) 0.5840(2) 0.0180(5) Uani 1 1 d . . .
H7A H 0.5015 0.8547 0.5145 0.022 Uiso 1 1 calc R . .
H7B H 0.5172 0.9098 0.5682 0.022 Uiso 1 1 calc R . .
C8 C 0.3838(4) 0.85734(10) 0.5887(2) 0.0172(5) Uani 1 1 d . . .
H8A H 0.2630 0.8704 0.5147 0.021 Uiso 1 1 calc R . .
H8B H 0.3768 0.8196 0.5894 0.021 Uiso 1 1 calc R . .
C9 C 0.3880(4) 0.93425(10) 0.6883(2) 0.0169(5) Uani 1 1 d . . .
H9A H 0.4358 0.9521 0.6556 0.020 Uiso 1 1 calc R . .
H9B H 0.4491 0.9488 0.7705 0.020 Uiso 1 1 calc R . .
C10 C 0.1838(4) 0.94391(10) 0.6023(2) 0.0178(5) Uani 1 1 d . . .
C11 C 0.9865(3) 0.76456(10) 0.9598(2) 0.0163(5) Uani 1 1 d . . .
H11A H 1.0179 0.7422 0.9221 0.020 Uiso 1 1 calc R . .
H11B H 1.0038 0.7445 1.0243 0.020 Uiso 1 1 calc R . .
C12 C 1.1151(4) 0.80892(10) 1.0196(2) 0.0160(5) Uani 1 1 d . . .
C13 C 0.7990(4) 0.87909(10) 1.0696(2) 0.0165(5) Uani 1 1 d . . .
H13A H 0.7751 0.8706 1.1234 0.020 Uiso 1 1 calc R . .
H13B H 0.9275 0.8704 1.1151 0.020 Uiso 1 1 calc R . .
C14 C 0.7729(3) 0.93562(10) 1.0445(2) 0.0162(5) Uani 1 1 d . . .
C15 C 0.7436(4) 0.96916(11) 1.1032(3) 0.0203(6) Uani 1 1 d . . .
H15 H 0.7366 0.9562 1.1604 0.024 Uiso 1 1 calc R . .
C16 C 0.7242(4) 1.02164(11) 1.0796(3) 0.0213(6) Uani 1 1 d . . .
H16 H 0.7094 1.0434 1.1241 0.026 Uiso 1 1 calc R . .
C17 C 0.7256(4) 1.04314(10) 0.9939(3) 0.0213(6) Uani 1 1 d . . .
H17 H 0.7065 1.0787 0.9766 0.026 Uiso 1 1 calc R . .
C18 C 0.7562(3) 1.01062(10) 0.9341(2) 0.0158(5) Uani 1 1 d . . .
C19 C 0.7826(3) 0.95908(10) 0.9641(2) 0.0157(5) Uani 1 1 d . . .
C20 C 0.7995(3) 0.96683(10) 0.8210(2) 0.0154(5) Uani 1 1 d . . .
C21 C 0.7662(3) 1.01584(10) 0.8397(2) 0.0165(5) Uani 1 1 d . . .
C22 C 0.7493(4) 1.05557(11) 0.7688(3) 0.0216(6) Uani 1 1 d . . .
H22 H 0.7285 1.0897 0.7787 0.026 Uiso 1 1 calc R . .
C23 C 0.7639(4) 1.04364(11) 0.6838(3) 0.0225(6) Uani 1 1 d . . .
H23 H 0.7542 1.0703 0.6358 0.027 Uiso 1 1 calc R . .
C24 C 0.7924(4) 0.99359(11) 0.6661(3) 0.0214(6) Uani 1 1 d . . .
H24 H 0.7995 0.9871 0.6056 0.026 Uiso 1 1 calc R . .
C25 C 0.8105(4) 0.95319(11) 0.7352(2) 0.0175(5) Uani 1 1 d . . .
C26 C 0.8479(4) 0.89914(10) 0.7218(2) 0.0166(5) Uani 1 1 d . . .
H26A H 0.9738 0.8899 0.7969 0.020 Uiso 1 1 calc R . .
H26B H 0.8404 0.8977 0.6510 0.020 Uiso 1 1 calc R . .
Cl1 Cl 0.78354(9) 1.22374(3) 0.67832(6) 0.01755(14) Uani 1 1 d . . .
Cl2 Cl 0.69941(9) 0.88347(3) 1.33750(6) 0.02187(15) Uani 1 1 d . . .
Cu Cu 0.71905(4) 0.856097(12) 0.83926(3) 0.01304(8) Uani 1 1 d . . .
N1 N 0.4333(3) 0.87884(8) 0.70211(19) 0.0146(4) Uani 1 1 d . . .
N2 N 0.7181(3) 0.86021(8) 0.7023(2) 0.0144(4) Uani 1 1 d . . .
N3 N 0.7918(3) 0.77913(8) 0.8636(2) 0.0147(4) Uani 1 1 d . . .
N4 N 0.6775(3) 0.84669(8) 0.9548(2) 0.0146(4) Uani 1 1 d . . .
O1 O 0.1026(3) 0.94565(9) 0.63592(19) 0.0273(5) Uani 1 1 d . . .
O2 O 0.1073(3) 0.94918(8) 0.48552(17) 0.0203(4) Uani 1 1 d . . .
H2 H -0.0029 0.9530 0.4411 0.030 Uiso 1 1 d R . .
O3 O 1.0671(3) 0.85327(7) 1.00024(18) 0.0225(4) Uani 1 1 d . . .
O4 O 1.2860(3) 0.79328(8) 1.09561(19) 0.0244(5) Uani 1 1 d . . .
H4 H 1.3558 0.8185 1.1328 0.037 Uiso 1 1 calc R . .
O5 O 0.8137(2) 0.93190(7) 0.89825(16) 0.0142(4) Uani 1 1 d . . .
O6 O 0.8663(3) 1.26601(9) 0.7634(2) 0.0340(5) Uani 1 1 d . A .
O7A O 0.9137(9) 1.2031(2) 0.6735(6) 0.0278(5) Uani 0.59 1 d PD A 1
O8A O 0.6201(6) 1.23745(17) 0.5595(4) 0.0278(5) Uani 0.59 1 d PD A 1
O9A O 0.7518(5) 1.18439(16) 0.7322(4) 0.0278(5) Uani 0.59 1 d PD A 1
O10A O 0.6648(7) 0.8800(2) 1.4205(4) 0.0272(6) Uani 0.59 1 d P B 1
O11A O 0.5639(7) 0.8639(2) 1.2086(5) 0.0272(6) Uani 0.59 1 d P B 1
O12A O 0.8665(8) 0.8555(3) 1.4025(4) 0.0272(6) Uani 0.59 1 d P B 1
O7B O 0.9146(13) 1.1941(3) 0.6898(8) 0.0278(5) Uani 0.41 1 d PD A 2
O8B O 0.6583(9) 1.2481(3) 0.5530(6) 0.0278(5) Uani 0.41 1 d PD A 2
O9B O 0.6726(8) 1.1920(2) 0.6848(5) 0.0278(5) Uani 0.41 1 d PD A 2
O10B O 0.6271(10) 0.8732(3) 1.3893(6) 0.0272(6) Uani 0.41 1 d P B 2
O11B O 0.5354(11) 0.8688(3) 1.2199(8) 0.0272(6) Uani 0.41 1 d P B 2
O12B O 0.8494(12) 0.8534(4) 1.3729(6) 0.0272(6) Uani 0.41 1 d P B 2
O13 O 0.7313(3) 0.93694(7) 1.33139(19) 0.0235(4) Uani 1 1 d . B .

loop_
_atom_site_aniso_label
_atom_site_aniso_U_11
_atom_site_aniso_U_22
_atom_site_aniso_U_33
_atom_site_aniso_U_23
_atom_site_aniso_U_13
_atom_site_aniso_U_12
C1 0.0124(12) 0.0150(12) 0.0185(13) 0.0002(10) 0.0083(11) -0.0006(10)
C2 0.0137(13) 0.0179(13) 0.0185(13) 0.0011(10) 0.0109(11) 0.0016(10)
C3 0.0194(13) 0.0125(12) 0.0183(13) 0.0034(10) 0.0124(12) 0.0026(10)
C4 0.0177(13) 0.0121(12) 0.0234(14) 0.0014(10) 0.0138(12) 0.0007(10)
C5 0.0183(13) 0.0142(12) 0.0149(12) -0.0019(10) 0.0091(11) 0.0015(10)
C6 0.0204(13) 0.0172(13) 0.0159(12) -0.0033(10) 0.0121(12) 0.0035(10)
C7 0.0160(13) 0.0189(13) 0.0115(12) -0.0003(10) 0.0062(11) 0.0013(10)
C8 0.0146(13) 0.0159(12) 0.0144(12) -0.0020(10) 0.0070(11) -0.0003(10)
C9 0.0144(12) 0.0135(12) 0.0154(12) 0.0001(10) 0.0070(11) 0.0013(10)
C10 0.0148(13) 0.0126(12) 0.0179(13) -0.0001(10) 0.0077(11) 0.0012(10)
C11 0.0126(12) 0.0135(12) 0.0175(13) 0.0011(10) 0.0080(11) 0.0016(10)
C12 0.0158(13) 0.0178(13) 0.0124(12) -0.0010(10) 0.0088(11) 0.0015(10)
C13 0.0188(13) 0.0156(13) 0.0126(12) -0.0008(10) 0.0096(11) 0.0005(10)
C14 0.0118(12) 0.0152(13) 0.0127(12) -0.0016(10) 0.0047(10) -0.0008(10)
C15 0.0162(13) 0.0236(14) 0.0161(13) -0.0026(11) 0.0088(12) 0.0021(11)
C16 0.0155(13) 0.0207(14) 0.0202(14) -0.0088(11) 0.0090(12) 0.0008(11)
C17 0.0160(13) 0.0120(12) 0.0253(14) -0.0055(11) 0.0096(12) 0.0000(10)
C18 0.0093(12) 0.0124(12) 0.0174(13) -0.0032(10) 0.0055(11) -0.0017(9)
C19 0.0110(12) 0.0141(12) 0.0142(12) -0.0054(10) 0.0053(10) -0.0008(10)
C20 0.0103(12) 0.0123(12) 0.0170(12) 0.0030(10) 0.0065(11) -0.0002(9)
C21 0.0084(12) 0.0138(12) 0.0175(13) -0.0012(10) 0.0047(11) -0.0011(9)
C22 0.0129(13) 0.0148(13) 0.0247(14) 0.0044(11) 0.0077(12) 0.0003(10)
C23 0.0161(13) 0.0199(14) 0.0218(14) 0.0084(11) 0.0088(12) 0.0002(11)
C24 0.0163(13) 0.0232(14) 0.0205(14) 0.0054(11) 0.0107(12) -0.0013(11)
C25 0.0121(12) 0.0194(13) 0.0158(12) 0.0004(10) 0.0073(11) -0.0017(10)
C26 0.0144(12) 0.0176(13) 0.0181(13) 0.0000(10) 0.0111(11) 0.0005(10)
Cl1 0.0160(3) 0.0222(3) 0.0154(3) -0.0008(2) 0.0109(3) -0.0003(2)
Cl2 0.0158(3) 0.0165(3) 0.0256(3) 0.0036(3) 0.0108(3) -0.0009(2)
Cu 0.01324(16) 0.01074(15) 0.01333(15) 0.00013(11) 0.00822(13) 0.00076(12)
N1 0.0120(10) 0.0132(11) 0.0126(10) -0.0019(8) 0.0059(9) -0.0004(8)
N2 0.0122(10) 0.0135(10) 0.0136(10) -0.0007(8) 0.0070(9) 0.0002(8)
N3 0.0134(11) 0.0133(10) 0.0143(10) -0.0011(8) 0.0081(9) 0.0010(8)
N4 0.0147(11) 0.0113(10) 0.0162(11) -0.0004(8) 0.0098(9) 0.0006(8)
O1 0.0234(11) 0.0373(13) 0.0237(11) 0.0018(9) 0.0169(10) 0.0088(9)
O2 0.0135(9) 0.0249(10) 0.0159(9) 0.0042(8) 0.0072(8) 0.0019(8)
O3 0.0172(10) 0.0149(9) 0.0216(10) -0.0005(8) 0.0074(9) 0.0024(8)
O4 0.0128(9) 0.0173(10) 0.0282(11) -0.0040(8) 0.0078(9) -0.0001(8)
O5 0.0163(9) 0.0094(8) 0.0151(9) -0.0001(7) 0.0098(8) -0.0002(7)
O6 0.0256(12) 0.0349(13) 0.0283(12) -0.0145(10) 0.0129(10) -0.0012(10)
O7A 0.0257(10) 0.0333(13) 0.0248(11) 0.0081(9) 0.0172(8) 0.0075(9)
O8A 0.0257(10) 0.0333(13) 0.0248(11) 0.0081(9) 0.0172(8) 0.0075(9)
O9A 0.0257(10) 0.0333(13) 0.0248(11) 0.0081(9) 0.0172(8) 0.0075(9)
O10A 0.0234(12) 0.0264(10) 0.0275(14) -0.0050(11) 0.0154(10) -0.0060(7)
O11A 0.0234(12) 0.0264(10) 0.0275(14) -0.0050(11) 0.0154(10) -0.0060(7)
O12A 0.0234(12) 0.0264(10) 0.0275(14) -0.0050(11) 0.0154(10) -0.0060(7)
O7B 0.0257(10) 0.0333(13) 0.0248(11) 0.0081(9) 0.0172(8) 0.0075(9)
O8B 0.0257(10) 0.0333(13) 0.0248(11) 0.0081(9) 0.0172(8) 0.0075(9)
O9B 0.0257(10) 0.0333(13) 0.0248(11) 0.0081(9) 0.0172(8) 0.0075(9)
O10B 0.0234(12) 0.0264(10) 0.0275(14) -0.0050(11) 0.0154(10) -0.0060(7)
O11B 0.0234(12) 0.0264(10) 0.0275(14) -0.0050(11) 0.0154(10) -0.0060(7)
O12B 0.0234(12) 0.0264(10) 0.0275(14) -0.0050(11) 0.0154(10) -0.0060(7)
O13 0.0173(10) 0.0157(10) 0.0272(11) 0.0043(8) 0.0109(9) -0.0006(8)

loop_
_atom_type_symbol
_atom_type_description
_atom_type_scat_dispersion_real
_atom_type_scat_dispersion_imag
_atom_type_scat_source
C C 0.0033 0.0016 'International Tables Vol C Tables 4.2.6.8 and 6.1.1.4'
H H 0.0000 0.0000 'International Tables Vol C Tables 4.2.6.8 and 6.1.1.4'
Cl Cl 0.1484 0.1585 'International Tables Vol C Tables 4.2.6.8 and 6.1.1.4'
Cu Cu 0.3201 1.2651 'International Tables Vol C Tables 4.2.6.8 and 6.1.1.4'
N N 0.0061 0.0033 'International Tables Vol C Tables 4.2.6.8 and 6.1.1.4'
O O 0.0106 0.0060 'International Tables Vol C Tables 4.2.6.8 and 6.1.1.4'

loop_
_geom_angle_atom_site_label_1
_geom_angle_atom_site_label_2
_geom_angle_atom_site_label_3
_geom_angle
N1 C1 C2 109.3(2)
N1 C1 H1A 109.8
C2 C1 H1A 109.8
N1 C1 H1B 109.8
C2 C1 H1B 109.8
H1A C1 H1B 108.3
N4 C2 C1 112.1(2)
N4 C2 H2A 109.2
C1 C2 H2A 109.2
N4 C2 H2B 109.2
C1 C2 H2B 109.2
H2A C2 H2B 107.9
N4 C3 C4 112.4(2)
N4 C3 H3A 109.1
C4 C3 H3A 109.1
N4 C3 H3B 109.1
C4 C3 H3B 109.1
H3A C3 H3B 107.9
N3 C4 C3 108.2(2)
N3 C4 H4A 110.1
C3 C4 H4A 110.1
N3 C4 H4B 110.1
C3 C4 H4B 110.1
H4A C4 H4B 108.4
N3 C5 C6 108.6(2)
N3 C5 H5A 110.0
C6 C5 H5A 110.0
N3 C5 H5B 110.0
C6 C5 H5B 110.0
H5A C5 H5B 108.3
N2 C6 C5 111.8(2)
N2 C6 H6A 109.2
C5 C6 H6A 109.2
N2 C6 H6B 109.2
C5 C6 H6B 109.2
H6A C6 H6B 107.9
N2 C7 C8 112.5(2)
N2 C7 H7A 109.1
C8 C7 H7A 109.1
N2 C7 H7B 109.1
C8 C7 H7B 109.1
H7A C7 H7B 107.8
N1 C8 C7 109.5(2)
N1 C8 H8A 109.8
C7 C8 H8A 109.8
N1 C8 H8B 109.8
C7 C8 H8B 109.8
H8A C8 H8B 108.2
N1 C9 C10 112.7(2)
N1 C9 H9A 109.1
C10 C9 H9A 109.1
N1 C9 H9B 109.1
C10 C9 H9B 109.1
H9A C9 H9B 107.8
O1 C10 O2 124.5(3)
O1 C10 C9 123.8(3)
O2 C10 C9 111.7(2)
N3 C11 C12 114.2(2)
N3 C11 H11A 108.7
C12 C11 H11A 108.7
N3 C11 H11B 108.7
C12 C11 H11B 108.7
H11A C11 H11B 107.6
O3 C12 O4 125.0(3)
O3 C12 C11 124.0(2)
O4 C12 C11 111.0(2)
C14 C13 N4 113.8(2)
C14 C13 H13A 108.8
N4 C13 H13A 108.8
C14 C13 H13B 108.8
N4 C13 H13B 108.8
H13A C13 H13B 107.7
C19 C14 C15 114.1(2)
C19 C14 C13 123.0(2)
C15 C14 C13 122.8(2)
C14 C15 C16 121.2(3)
C14 C15 H15 119.4
C16 C15 H15 119.4
C17 C16 C15 122.7(3)
C17 C16 H16 118.6
C15 C16 H16 118.6
C16 C17 C18 117.5(3)
C16 C17 H17 121.3
C18 C17 H17 121.3
C19 C18 C17 117.9(3)
C19 C18 C21 105.8(2)
C17 C18 C21 136.2(3)
C14 C19 C18 126.4(2)
C14 C19 O5 122.5(2)
C18 C19 O5 111.1(2)
C25 C20 O5 123.1(2)
C25 C20 C21 126.2(3)
O5 C20 C21 110.6(2)
C20 C21 C22 117.6(3)
C20 C21 C18 106.0(2)
C22 C21 C18 136.4(3)
C23 C22 C21 118.0(3)
C23 C22 H22 121.0
C21 C22 H22 121.0
C22 C23 C24 122.4(3)
C22 C23 H23 118.8
C24 C23 H23 118.8
C25 C24 C23 121.2(3)
C25 C24 H24 119.4
C23 C24 H24 119.4
C20 C25 C24 114.6(3)
C20 C25 C26 122.6(2)
C24 C25 C26 122.7(3)
C25 C26 N2 113.8(2)
C25 C26 H26A 108.8
N2 C26 H26A 108.8
C25 C26 H26B 108.8
N2 C26 H26B 108.8
H26A C26 H26B 107.7
O8A Cl1 O7B 119.0(4)
O8A Cl1 O9B 86.1(3)
O7B Cl1 O9B 111.0(4)
O8A Cl1 O6 112.6(2)
O7B Cl1 O6 111.9(4)
O9B Cl1 O6 113.8(3)
O8A Cl1 O7A 111.0(3)
O9B Cl1 O7A 122.6(3)
O6 Cl1 O7A 108.8(3)
O8A Cl1 O9A 111.1(2)
O7B Cl1 O9A 93.8(3)
O6 Cl1 O9A 106.26(19)
O7A Cl1 O9A 106.8(2)
O7B Cl1 O8B 108.3(4)
O9B Cl1 O8B 106.6(3)
O6 Cl1 O8B 104.7(3)
O7A Cl1 O8B 97.5(3)
O9A Cl1 O8B 131.3(3)
O10B Cl2 O11B 91.1(4)
O10B Cl2 O12B 119.5(5)
O11B Cl2 O12B 110.8(4)
O10B Cl2 O12A 109.5(4)
O11B Cl2 O12A 122.6(4)
O10B Cl2 O13 116.0(4)
O11B Cl2 O13 107.9(3)
O12B Cl2 O13 109.5(4)
O12A Cl2 O13 109.2(3)
O11B Cl2 O10A 105.8(3)
O12B Cl2 O10A 115.5(4)
O12A Cl2 O10A 103.3(3)
O13 Cl2 O10A 107.0(2)
O10B Cl2 O11A 105.7(3)
O12B Cl2 O11A 95.8(3)
O12A Cl2 O11A 108.6(3)
O13 Cl2 O11A 107.6(2)
O10A Cl2 O11A 120.8(2)
N2 Cu N4 170.20(9)
N2 Cu N3 89.46(9)
N4 Cu N3 88.95(9)
N2 Cu O5 93.45(8)
N4 Cu O5 93.28(8)
N3 Cu O5 145.90(8)
N2 Cu N1 86.36(8)
N4 Cu N1 86.11(9)
N3 Cu N1 120.40(9)
O5 Cu N1 93.70(8)
C1 N1 C8 113.9(2)
C1 N1 C9 111.8(2)
C8 N1 C9 111.9(2)
C1 N1 Cu 99.98(15)
C8 N1 Cu 99.90(15)
C9 N1 Cu 118.48(16)
C6 N2 C26 108.5(2)
C6 N2 C7 112.1(2)
C26 N2 C7 109.0(2)
C6 N2 Cu 104.33(16)
C26 N2 Cu 114.73(16)
C7 N2 Cu 108.25(16)
C11 N3 C5 111.2(2)
C11 N3 C4 110.2(2)
C5 N3 C4 115.3(2)
C11 N3 Cu 119.33(16)
C5 N3 Cu 100.07(15)
C4 N3 Cu 100.40(15)
C2 N4 C3 111.0(2)
C2 N4 C13 110.3(2)
C3 N4 C13 108.2(2)
C2 N4 Cu 108.23(16)
C3 N4 Cu 104.87(15)
C13 N4 Cu 114.07(16)
C10 O2 H2 109.5
C12 O4 H4 109.5
C20 O5 C19 106.3(2)
C20 O5 Cu 120.80(15)
C19 O5 Cu 121.22(15)

loop_
_geom_bond_atom_site_label_1
_geom_bond_atom_site_label_2
_geom_bond_distance
C1 N1 1.483(3)
C1 C2 1.521(4)
C1 H1A 0.9900
C1 H1B 0.9900
C2 N4 1.505(3)
C2 H2A 0.9900
C2 H2B 0.9900
C3 N4 1.506(3)
C3 C4 1.520(4)
C3 H3A 0.9900
C3 H3B 0.9900
C4 N3 1.493(3)
C4 H4A 0.9900
C4 H4B 0.9900
C5 N3 1.490(3)
C5 C6 1.517(4)
C5 H5A 0.9900
C5 H5B 0.9900
C6 N2 1.508(3)
C6 H6A 0.9900
C6 H6B 0.9900
C7 N2 1.513(3)
C7 C8 1.519(4)
C7 H7A 0.9900
C7 H7B 0.9900
C8 N1 1.490(3)
C8 H8A 0.9900
C8 H8B 0.9900
C9 N1 1.492(3)
C9 C10 1.524(4)
C9 H9A 0.9900
C9 H9B 0.9900
C10 O1 1.197(3)
C10 O2 1.332(3)
C11 N3 1.484(3)
C11 C12 1.497(4)
C11 H11A 0.9900
C11 H11B 0.9900
C12 O3 1.214(3)
C12 O4 1.320(3)
C13 C14 1.505(4)
C13 N4 1.508(3)
C13 H13A 0.9900
C13 H13B 0.9900
C14 C19 1.388(4)
C14 C15 1.392(4)
C15 C16 1.398(4)
C15 H15 0.9500
C16 C17 1.385(4)
C16 H16 0.9500
C17 C18 1.395(4)
C17 H17 0.9500
C18 C19 1.388(4)
C18 C21 1.459(4)
C19 O5 1.392(3)
C20 C25 1.381(4)
C20 O5 1.387(3)
C20 C21 1.398(4)
C21 C22 1.399(4)
C22 C23 1.383(4)
C22 H22 0.9500
C23 C24 1.402(4)
C23 H23 0.9500
C24 C25 1.391(4)
C24 H24 0.9500
C25 C26 1.509(4)
C26 N2 1.513(3)
C26 H26A 0.9900
C26 H26B 0.9900
Cl1 O8A 1.410(4)
Cl1 O7B 1.424(9)
Cl1 O9B 1.433(6)
Cl1 O6 1.440(2)
Cl1 O7A 1.446(6)
Cl1 O9A 1.457(4)
Cl1 O8B 1.499(6)
Cl2 O10B 1.378(10)
Cl2 O11B 1.410(9)
Cl2 O12B 1.438(11)
Cl2 O12A 1.439(7)
Cl2 O13 1.452(2)
Cl2 O10A 1.473(7)
Cl2 O11A 1.490(6)
Cu N2 2.005(2)
Cu N4 2.010(2)
Cu N3 2.089(2)
Cu O5 2.1158(18)
Cu N1 2.183(2)
O2 H2 0.8200
O4 H4 0.8400

loop_
_geom_hbond_atom_site_label_D
_geom_hbond_atom_site_label_H
_geom_hbond_atom_site_label_A
_geom_hbond_distance_DH
_geom_hbond_distance_HA
_geom_hbond_distance_DA
_geom_hbond_angle_DHA
_geom_hbond_site_symmetry_A
O2 H2 O13 0.82 2.00 2.791(3) 160.9 1_454
O4 H4 O11B 0.84 1.87 2.700(9) 172.1 1_655
O4 H4 O11A 0.84 1.95 2.760(6) 160.2 1_655
